data_7051134
loop_
_publ_author_name
'De Munno, Giovanni '
'Francesca Cipriani'
'Donatella Armentano'
'Miguel Julve'
'Jose Antonio Real'

_publ_section_title
;
Polycatenane systems from Co(II) and trans-1,2-bis(4-pyridyl)ethene [bpe].
Synthesis and structure of [Co(bpe)2(NCS)2].CH3OH,
[Co(bpe)2(H2O)2](ClO4)2.2CH3OH and [Co(bpe)2(H2O)2(CH3OH)2](ClO4)2.bpe.H2O
;
_journal_name_full 'New Journal of Chemistry'
_journal_year 2001
_chemical_formula_moiety '[Co(bpe)2(H2O)2(CH3OH)2](ClO4)2.bpe.H2O'
_chemical_formula_sum 'C38 H44 Cl2 Co N6 O13'
_chemical_formula_weight 920.6
_space_group_IT_number 2
_symmetry_cell_setting triclinic
_symmetry_space_group_name_Hall '-P 1'
_symmetry_space_group_name_H-M 'P -1'
_cell_angle_alpha 105.73(5)
_cell_angle_beta 94.55(3)
_cell_angle_gamma 113.60
_cell_formula_units_Z 1
_cell_length_a 8.958(4)
_cell_length_b 11.093(7)
_cell_length_c 12.994(5)
_cell_measurement_temperature 295
_cell_volume 1112.8(9)
_diffrn_ambient_temperature 295
_exptl_crystal_density_diffrn 1.374
_refine_ls_R_factor_obs 7.22
_refine_ls_wR_factor_obs 11.98
_cod_database_code 7051134

loop_
_symmetry_equiv_pos_as_xyz
x,y,z
-x,-y,-z

loop_
_atom_site_label
_atom_site_occupancy
_atom_site_fract_x
_atom_site_fract_y
_atom_site_fract_z
_atom_site_U_iso_or_equiv
_atom_site_thermal_displace_type
_atom_site_type_symbol
_atom_site_calc_flag
_atom_site_calc_attached_atom
_atom_site_disorder_group
Co1 0.50 0. 0. 0. 0.0362(6) Uanu Co . . .
N1 1.00 0.0869(7) -0.1050(6) -0.1322(4) 0.043(2) Uani N . . .
C1 1.00 0.120(1) -0.2120(9) -0.1302(6) 0.062(3) Uani C . . .
C2 1.00 0.159(1) -0.2880(9) -0.2186(6) 0.066(4) Uani C . . .
C3 1.00 0.168(1) -0.2545(8) -0.3118(6) 0.051(3) Uani C . . .
C4 1.00 0.139(1) -0.1428(8) -0.3133(6) 0.059(4) Uani C . . .
C5 1.00 0.0997(9) -0.0719(7) -0.2234(6) 0.051(3) Uani C . . .
C6 1.00 0.207(1) -0.3328(9) -0.4090(6) 0.057(3) Uani C . . .
C7 1.00 0.239(1) -0.4385(8) -0.4181(6) 0.054(3) Uani C . . .
C8 1.00 0.2665(9) -0.5243(8) -0.5160(6) 0.052(4) Uani C . . .
C9 1.00 0.286(1) -0.6416(9) -0.5153(7) 0.066(4) Uani C . . .
C10 1.00 0.304(1) -0.7231(9) -0.6105(7) 0.071(4) Uani C . . .
N2 1.00 0.3016(9) -0.6979(7) -0.7041(6) 0.062(3) Uani N . . .
C11 1.00 0.285(1) -0.586(1) -0.7023(7) 0.070(4) Uani C . . .
C12 1.00 0.274(1) -0.4931(9) -0.6129(7) 0.073(4) Uani C . . .
N3 1.00 0.4130(9) 0.2843(8) -0.0537(7) 0.074(4) Uani N . . .
C13 1.00 0.477(1) 0.253(1) -0.1400(9) 0.077(5) Uani C . . .
C14 1.00 0.645(1) 0.310(1) -0.1395(8) 0.073(4) Uani C . . .
C15 1.00 0.759(1) 0.4049(9) -0.0427(8) 0.066(4) Uani C . . .
C16 1.00 0.699(1) 0.4437(9) 0.0457(8) 0.065(4) Uani C . . .
C17 1.00 0.526(1) 0.379(1) 0.0383(9) 0.084(4) Uani C . . .
C18 1.00 0.940(1) 0.4610(9) -0.0434(8) 0.065(4) Uani C . . .
O1 1.00 0.2296(6) 0.0857(5) 0.1112(4) 0.046(2) Uani O . . .
C19 1.00 0.369(1) 0.056(1) 0.1132(8) 0.070(4) Uani C . . .
O2 1.00 0.0850(6) 0.1797(5) -0.0458(4) 0.049(2) Uani O . . .
Cl1 1.00 0.9777(3) 0.2037(3) 0.6771(2) 0.080(1) Uani C . . .
O3 1.00 0.948(2) 0.314(1) 0.671(1) 0.220(9) Uani O . . .
O4 1.00 0.892(1) 0.1460(9) 0.7532(6) 0.114(4) Uani O . . .
O5 1.00 1.147(1) 0.250(1) 0.7169(9) 0.177(8) Uani O . . .
O6 1.00 0.927(2) 0.108(1) 0.5739(8) 0.184(8) Uani O . . .
O7 1.00 0.533(5) -0.057(4) 0.466(3) 0.26(2) iso O . . .
H2 1.00 0.183(1) -0.3629(9) -0.2126(6) 0.06 iso H . C2 .
H10 1.00 0.319(1) -0.8033(9) -0.6079(7) 0.06 iso H . C10 .
H16 1.00 0.772(1) 0.5117(9) 0.1130(8) 0.06 iso H . C16 .
H6 1.00 0.206(1) -0.3043(9) -0.4724(6) 0.06 iso H . C6 .
H17 1.00 0.483(1) 0.404(1) 0.1019(9) 0.06 iso H . C17 .
H4 1.00 0.146(1) -0.1142(8) -0.3769(6) 0.06 iso H . C4 .
H18 1.00 0.971(1) 0.4393(9) -0.1125(8) 0.06 iso H . C18 .
H11 1.00 0.286(1) -0.564(1) -0.7689(7) 0.06 iso H . C11 .
H1A 1.00 0.2722(6) 0.1714(5) 0.1166(4) 0.06 iso H . O1 .
H7 1.00 0.248(1) -0.4628(8) -0.3531(6) 0.06 iso H . C7 .
H19A 1.00 0.453(1) 0.119(1) 0.1779(8) 0.06 iso H . C19 .
H19B 1.00 0.333(1) -0.038(1) 0.1132(8) 0.06 iso H . C19 .
H19C 1.00 0.414(1) 0.065(1) 0.0497(8) 0.06 iso H . C19 .
H12 1.00 0.264(1) -0.4112(9) -0.6167(7) 0.06 iso H . C12 .
H1W 1.00 0.0636(6) 0.2408(5) -0.0030(4) 0.06 iso H . O2 .
H2W 1.00 0.1897(6) 0.2114(5) -0.0414(4) 0.06 iso H . O2 .
H1 1.00 0.113(1) -0.2376(9) -0.0652(6) 0.06 iso H . C1 .
H5 1.00 0.0785(9) 0.0055(7) -0.2264(6) 0.06 iso H . C5 .
H13 1.00 0.400(1) 0.189(1) -0.2071(9) 0.06 iso H . C13 .
H9 1.00 0.286(1) -0.6650(9) -0.4494(7) 0.06 iso H . C9 .
H14 1.00 0.684(1) 0.282(1) -0.2043(8) 0.06 iso H . C14 .

loop_
_geom_bond_atom_site_label_1
_geom_bond_atom_site_label_2
_geom_bond_distance
_geom_bond_site_symmetry_1
_geom_bond_site_symmetry_2
Co1 N1 2.183(6) . .
Co1 O1 2.107(5) . .
Co1 O2 2.100(6) . .
N1 C1 1.34(1) . .
N1 C5 1.33(1) . .
C1 C2 1.39(1) . .
C2 C3 1.36(1) . .
C3 C4 1.37(1) . .
C3 C6 1.48(1) . .
C4 C5 1.38(1) . .
C6 C7 1.29(1) . .
C7 C8 1.47(1) . .
C8 C9 1.38(1) . .
C8 C12 1.39(1) . .
C9 C10 1.39(1) . .
C10 N2 1.32(1) . .
N2 C11 1.31(2) . .
C11 C12 1.37(1) . .
N3 C13 1.33(1) . .
N3 C17 1.35(1) . .
C13 C14 1.38(1) . .
C14 C15 1.40(1) . .
C15 C16 1.35(1) . .
C15 C18 1.48(1) . .
C16 C17 1.40(1) . .
C18 C18 1.31(1) . 2_745
O1 C19 1.41(1) . .
Cl1 O3 1.37(2) . .
Cl1 O4 1.429(9) . .
Cl1 O5 1.39(1) . .
Cl1 O6 1.37(1) . .
